data_4111115
loop_
_publ_author_name
'Paul A. Wender'
'Thomas J. Paxton'
'Travis J. Williams'

_publ_section_title
;
 Cyclopentadienone Synthesis by Rhodium(I)-Catalyzed [3 + 2] Cycloaddition
 Reactions of Cyclopropenones and Alkynes
;
_journal_name_full 'Journal of the American Chemical Society'
_journal_page_first 14814
_journal_page_last 14815
_journal_paper_doi 10.1021/ja065868p
_journal_volume 128
_journal_year 2006
_chemical_formula_moiety 'C27 H22 O3'
_chemical_formula_sum 'C27 H22 O3'
_chemical_formula_weight 394.45
_chemical_name_systematic
; 
 ? 
;
_space_group_IT_number 14
_symmetry_cell_setting monoclinic
_symmetry_space_group_name_Hall '-P 2yab'
_symmetry_space_group_name_H-M 'P 1 21/a 1'
_atom_sites_solution_hydrogens geom
_atom_sites_solution_primary direct
_atom_sites_solution_secondary difmap
_audit_creation_method SHELXL-97
_cell_angle_alpha 90.00
_cell_angle_beta 111.058(6)
_cell_angle_gamma 90.00
_cell_formula_units_Z 4
_cell_length_a 8.976(4)
_cell_length_b 24.230(12)
_cell_length_c 10.021(5)
_cell_measurement_reflns_used 1563
_cell_measurement_temperature 143
_cell_measurement_theta_max 22.4
_cell_measurement_theta_min 3.33
_cell_volume 2033.9(17)
_computing_structure_refinement 'SHELXL-97 (Sheldrick, 1997)'
_computing_structure_solution 'SIR-2002 (Sheldrick, 2002)'
_diffrn_ambient_temperature 143
_diffrn_measured_fraction_theta_full 0.975
_diffrn_measured_fraction_theta_max 0.975
_diffrn_measurement_device_type
;
;
_diffrn_measurement_method
;
;
_diffrn_radiation_monochromator graphite
_diffrn_radiation_source 'fine-focus sealed tube'
_diffrn_radiation_type MoK\a
_diffrn_radiation_wavelength 0.71073
_diffrn_reflns_av_R_equivalents 0.0655
_diffrn_reflns_av_sigmaI/netI 0.1336
_diffrn_reflns_limit_h_max 9
_diffrn_reflns_limit_h_min -9
_diffrn_reflns_limit_k_max 26
_diffrn_reflns_limit_k_min -22
_diffrn_reflns_limit_l_max 11
_diffrn_reflns_limit_l_min -10
_diffrn_reflns_number 9074
_diffrn_reflns_theta_full 23.44
_diffrn_reflns_theta_max 23.44
_diffrn_reflns_theta_min 3.33
_exptl_absorpt_coefficient_mu 0.083
_exptl_absorpt_correction_T_max 0.96
_exptl_absorpt_correction_T_min 0.84
_exptl_absorpt_correction_type multi-scan
_exptl_absorpt_process_details 'SADABS, G.M. Sheldrick (1996)'
_exptl_crystal_colour purple
_exptl_crystal_density_diffrn 1.288
_exptl_crystal_description rhombic
_exptl_crystal_F_000 832
_exptl_crystal_size_max 0.20
_exptl_crystal_size_mid 0.12
_exptl_crystal_size_min 0.10
_refine_diff_density_max 0.190
_refine_diff_density_min -0.199
_refine_diff_density_rms 0.047
_refine_ls_extinction_method none
_refine_ls_goodness_of_fit_ref 0.975
_refine_ls_hydrogen_treatment constr
_refine_ls_matrix_type full
_refine_ls_number_parameters 274
_refine_ls_number_reflns 2907
_refine_ls_number_restraints 0
_refine_ls_restrained_S_all 0.975
_refine_ls_R_factor_all 0.0885
_refine_ls_R_factor_gt 0.0511
_refine_ls_shift/su_max 0.000
_refine_ls_shift/su_mean 0.000
_refine_ls_structure_factor_coef Fsqd
_refine_ls_weighting_details 'w=1/[\s^2^(Fo^2^)+(0.0000P)^2^+0.0000P] where P=(Fo^2^+2Fc^2^)/3'
_refine_ls_weighting_scheme calc
_refine_ls_wR_factor_gt 0.1216
_refine_ls_wR_factor_ref 0.1419
_reflns_number_gt 1967
_reflns_number_total 2907
_reflns_threshold_expression >2sigma(I)
_cod_data_source_file ja065868psi20060812_123420.cif
_cod_data_source_block shelxl
_cod_original_sg_symbol_Hall -p_2yab
_cod_original_sg_symbol_H-M 'P 21/a'
_cod_database_code 4111115

loop_
_symmetry_equiv_pos_as_xyz
'x, y, z'
'-x+1/2, y+1/2, -z'
'-x, -y, -z'
'x-1/2, -y-1/2, z'

loop_
_atom_site_label
_atom_site_type_symbol
_atom_site_fract_x
_atom_site_fract_y
_atom_site_fract_z
_atom_site_U_iso_or_equiv
_atom_site_adp_type
_atom_site_occupancy
_atom_site_symmetry_multiplicity
_atom_site_calc_flag
_atom_site_refinement_flags
O1 O 0.8663(3) 0.56690(9) 0.5585(2) 0.0652(7) Uani 1 1 d .
O2 O 0.5496(2) 0.30801(7) 0.2721(2) 0.0433(5) Uani 1 1 d .
O3 O 0.1115(2) 0.45397(7) -0.07985(19) 0.0379(5) Uani 1 1 d .
C1 C 0.6245(4) 0.61639(12) 0.5016(3) 0.0513(9) Uani 1 1 d .
H1A H 0.6896 0.6420 0.5713 0.077 Uiso 1 1 calc R
H1B H 0.5385 0.6040 0.5296 0.077 Uiso 1 1 calc R
H1C H 0.5818 0.6342 0.4101 0.077 Uiso 1 1 calc R
C2 C 0.7243(4) 0.56775(11) 0.4918(3) 0.0417(8) Uani 1 1 d .
C3 C 0.6444(3) 0.52039(11) 0.3958(3) 0.0348(7) Uani 1 1 d .
C4 C 0.7331(3) 0.47363(11) 0.3930(3) 0.0363(7) Uani 1 1 d .
H4 H 0.8400 0.4718 0.4521 0.044 Uiso 1 1 calc R
C5 C 0.6647(3) 0.42993(11) 0.3040(3) 0.0334(7) Uani 1 1 d .
H5 H 0.7258 0.3988 0.3049 0.040 Uiso 1 1 calc R
C6 C 0.5058(3) 0.43164(10) 0.2128(3) 0.0306(6) Uani 1 1 d .
C7 C 0.4170(3) 0.47868(11) 0.2159(3) 0.0359(7) Uani 1 1 d .
H7 H 0.3104 0.4807 0.1561 0.043 Uiso 1 1 calc R
C8 C 0.4851(3) 0.52221(11) 0.3063(3) 0.0364(7) Uani 1 1 d .
H8 H 0.4237 0.5530 0.3072 0.044 Uiso 1 1 calc R
C9 C 0.4290(3) 0.38564(10) 0.1174(3) 0.0307(7) Uani 1 1 d .
C10 C 0.4597(3) 0.32537(11) 0.1576(3) 0.0332(7) Uani 1 1 d .
C11 C 0.3542(3) 0.29214(11) 0.0315(3) 0.0302(6) Uani 1 1 d .
C12 C 0.2696(3) 0.32878(10) -0.0693(3) 0.0311(7) Uani 1 1 d .
C13 C 0.3172(3) 0.38671(10) -0.0147(3) 0.0311(7) Uani 1 1 d .
C14 C 0.2500(3) 0.43637(10) -0.1051(3) 0.0327(7) Uani 1 1 d .
H14A H 0.3286 0.4658 -0.0811 0.039 Uiso 1 1 calc R
H14B H 0.2227 0.4273 -0.2054 0.039 Uiso 1 1 calc R
C15 C 0.0109(3) 0.48696(12) -0.1950(3) 0.0457(8) Uani 1 1 d .
H15A H 0.0726 0.5160 -0.2149 0.069 Uiso 1 1 calc R
H15B H -0.0730 0.5027 -0.1690 0.069 Uiso 1 1 calc R
H15C H -0.0347 0.4644 -0.2786 0.069 Uiso 1 1 calc R
C16 C 0.3430(3) 0.23149(10) 0.0304(3) 0.0325(7) Uani 1 1 d .
C17 C 0.4740(3) 0.19883(11) 0.1071(3) 0.0383(7) Uani 1 1 d .
H17 H 0.5695 0.2156 0.1621 0.046 Uiso 1 1 calc R
C18 C 0.4634(4) 0.14202(12) 0.1023(3) 0.0452(8) Uani 1 1 d .
H18 H 0.5516 0.1208 0.1543 0.054 Uiso 1 1 calc R
C19 C 0.3228(4) 0.11641(12) 0.0207(3) 0.0444(8) Uani 1 1 d .
H19 H 0.3168 0.0781 0.0164 0.053 Uiso 1 1 calc R
C20 C 0.1913(3) 0.14785(11) -0.0543(3) 0.0400(7) Uani 1 1 d .
H20 H 0.0961 0.1308 -0.1089 0.048 Uiso 1 1 calc R
C21 C 0.2014(3) 0.20500(11) -0.0481(3) 0.0356(7) Uani 1 1 d .
H21 H 0.1117 0.2259 -0.0976 0.043 Uiso 1 1 calc R
C22 C 0.1555(3) 0.31825(10) -0.2154(3) 0.0319(7) Uani 1 1 d .
C23 C 0.2007(3) 0.28708(11) -0.3105(3) 0.0379(7) Uani 1 1 d .
H23 H 0.3028 0.2720 -0.2809 0.046 Uiso 1 1 calc R
C24 C 0.0962(3) 0.27808(12) -0.4488(3) 0.0449(8) Uani 1 1 d .
H24 H 0.1284 0.2572 -0.5115 0.054 Uiso 1 1 calc R
C25 C -0.0561(3) 0.30009(11) -0.4938(3) 0.0437(8) Uani 1 1 d .
H25 H -0.1264 0.2942 -0.5869 0.052 Uiso 1 1 calc R
C26 C -0.1027(3) 0.33070(11) -0.4000(3) 0.0419(8) Uani 1 1 d .
H26 H -0.2052 0.3453 -0.4297 0.050 Uiso 1 1 calc R
C27 C 0.0014(3) 0.33989(10) -0.2623(3) 0.0353(7) Uani 1 1 d .
H27 H -0.0315 0.3608 -0.2000 0.042 Uiso 1 1 calc R

loop_
_atom_site_aniso_label
_atom_site_aniso_U_11
_atom_site_aniso_U_22
_atom_site_aniso_U_33
_atom_site_aniso_U_23
_atom_site_aniso_U_13
_atom_site_aniso_U_12
O1 0.0609(15) 0.0460(14) 0.0600(16) -0.0056(11) -0.0128(13) -0.0036(11)
O2 0.0503(12) 0.0404(12) 0.0312(12) 0.0051(9) 0.0050(10) 0.0037(9)
O3 0.0353(11) 0.0402(11) 0.0381(12) 0.0067(9) 0.0133(9) 0.0085(9)
C1 0.071(2) 0.0394(18) 0.049(2) -0.0092(15) 0.0277(18) -0.0090(16)
C2 0.056(2) 0.0370(17) 0.0272(17) 0.0041(14) 0.0092(16) -0.0049(15)
C3 0.0429(16) 0.0345(16) 0.0262(16) 0.0021(13) 0.0117(13) -0.0023(13)
C4 0.0351(16) 0.0416(18) 0.0297(17) 0.0043(13) 0.0087(13) -0.0034(13)
C5 0.0390(16) 0.0316(15) 0.0277(16) 0.0037(13) 0.0098(13) 0.0017(13)
C6 0.0338(15) 0.0324(15) 0.0266(16) 0.0047(12) 0.0120(13) 0.0002(12)
C7 0.0319(15) 0.0404(18) 0.0357(17) 0.0004(14) 0.0125(13) 0.0014(13)
C8 0.0423(17) 0.0308(16) 0.0377(18) 0.0027(14) 0.0163(14) 0.0028(13)
C9 0.0300(14) 0.0295(16) 0.0311(17) 0.0019(12) 0.0093(13) 0.0022(12)
C10 0.0315(15) 0.0372(17) 0.0299(17) 0.0037(13) 0.0099(13) 0.0030(12)
C11 0.0295(14) 0.0305(16) 0.0305(16) 0.0022(13) 0.0107(13) 0.0021(12)
C12 0.0308(14) 0.0320(16) 0.0322(17) -0.0018(13) 0.0135(13) 0.0000(12)
C13 0.0324(15) 0.0318(16) 0.0339(17) 0.0015(13) 0.0178(14) 0.0032(12)
C14 0.0363(16) 0.0317(15) 0.0318(16) 0.0002(12) 0.0142(13) 0.0022(12)
C15 0.0413(16) 0.0425(18) 0.048(2) 0.0070(15) 0.0095(15) 0.0125(14)
C16 0.0372(16) 0.0315(16) 0.0307(16) 0.0019(12) 0.0144(13) 0.0022(13)
C17 0.0410(16) 0.0321(17) 0.0395(18) 0.0035(13) 0.0118(14) 0.0025(13)
C18 0.0504(19) 0.0371(18) 0.044(2) 0.0083(14) 0.0118(16) 0.0077(15)
C19 0.064(2) 0.0278(16) 0.0452(19) 0.0027(14) 0.0241(17) 0.0006(15)
C20 0.0420(17) 0.0371(18) 0.0439(19) -0.0028(14) 0.0191(15) -0.0070(14)
C21 0.0366(16) 0.0331(17) 0.0381(17) -0.0003(13) 0.0149(14) 0.0018(13)
C22 0.0355(15) 0.0289(15) 0.0307(16) 0.0003(12) 0.0110(13) -0.0004(12)
C23 0.0329(15) 0.0417(17) 0.0357(18) -0.0002(14) 0.0081(14) 0.0035(13)
C24 0.0471(18) 0.0477(18) 0.0369(19) -0.0067(14) 0.0115(15) 0.0007(14)
C25 0.0476(18) 0.0424(18) 0.0335(18) -0.0010(14) 0.0056(15) -0.0057(14)
C26 0.0330(16) 0.0396(18) 0.044(2) 0.0048(14) 0.0032(15) 0.0028(13)
C27 0.0374(16) 0.0333(16) 0.0327(18) 0.0004(12) 0.0096(14) 0.0016(13)

loop_
_atom_type_symbol
_atom_type_description
_atom_type_scat_dispersion_real
_atom_type_scat_dispersion_imag
_atom_type_scat_source
C C 0.0033 0.0016 'International Tables Vol C Tables 4.2.6.8 and 6.1.1.4'
H H 0.0000 0.0000 'International Tables Vol C Tables 4.2.6.8 and 6.1.1.4'
O O 0.0106 0.0060 'International Tables Vol C Tables 4.2.6.8 and 6.1.1.4'

loop_
_geom_angle_atom_site_label_1
_geom_angle_atom_site_label_2
_geom_angle_atom_site_label_3
_geom_angle
C14 O3 C15 111.3(2)
C2 C1 H1A 109.5
C2 C1 H1B 109.5
H1A C1 H1B 109.5
C2 C1 H1C 109.5
H1A C1 H1C 109.5
H1B C1 H1C 109.5
O1 C2 C3 120.5(3)
O1 C2 C1 120.8(3)
C3 C2 C1 118.8(3)
C8 C3 C4 118.5(2)
C8 C3 C2 122.2(3)
C4 C3 C2 119.3(3)
C5 C4 C3 120.9(3)
C5 C4 H4 119.5
C3 C4 H4 119.5
C4 C5 C6 121.0(2)
C4 C5 H5 119.5
C6 C5 H5 119.5
C5 C6 C7 117.9(2)
C5 C6 C9 122.4(2)
C7 C6 C9 119.7(2)
C8 C7 C6 121.1(2)
C8 C7 H7 119.5
C6 C7 H7 119.5
C7 C8 C3 120.6(3)
C7 C8 H8 119.7
C3 C8 H8 119.7
C13 C9 C6 129.5(2)
C13 C9 C10 106.3(2)
C6 C9 C10 124.1(2)
O2 C10 C11 127.5(2)
O2 C10 C9 125.5(2)
C11 C10 C9 107.0(2)
C12 C11 C16 129.1(2)
C12 C11 C10 106.8(2)
C16 C11 C10 124.0(2)
C11 C12 C22 129.0(2)
C11 C12 C13 109.2(2)
C22 C12 C13 121.6(2)
C9 C13 C14 127.4(2)
C9 C13 C12 110.6(2)
C14 C13 C12 121.9(2)
O3 C14 C13 108.8(2)
O3 C14 H14A 109.9
C13 C14 H14A 109.9
O3 C14 H14B 109.9
C13 C14 H14B 109.9
H14A C14 H14B 108.3
O3 C15 H15A 109.5
O3 C15 H15B 109.5
H15A C15 H15B 109.5
O3 C15 H15C 109.5
H15A C15 H15C 109.5
H15B C15 H15C 109.5
C21 C16 C17 117.9(2)
C21 C16 C11 120.8(2)
C17 C16 C11 121.3(2)
C18 C17 C16 120.8(3)
C18 C17 H17 119.6
C16 C17 H17 119.6
C17 C18 C19 120.4(3)
C17 C18 H18 119.8
C19 C18 H18 119.8
C20 C19 C18 119.7(3)
C20 C19 H19 120.1
C18 C19 H19 120.1
C19 C20 C21 119.8(3)
C19 C20 H20 120.1
C21 C20 H20 120.1
C20 C21 C16 121.2(2)
C20 C21 H21 119.4
C16 C21 H21 119.4
C23 C22 C27 118.3(2)
C23 C22 C12 120.4(2)
C27 C22 C12 121.3(2)
C24 C23 C22 120.9(2)
C24 C23 H23 119.5
C22 C23 H23 119.5
C25 C24 C23 120.1(3)
C25 C24 H24 120.0
C23 C24 H24 120.0
C26 C25 C24 119.5(3)
C26 C25 H25 120.3
C24 C25 H25 120.3
C25 C26 C27 120.6(3)
C25 C26 H26 119.7
C27 C26 H26 119.7
C26 C27 C22 120.7(3)
C26 C27 H27 119.7
C22 C27 H27 119.7

loop_
_geom_bond_atom_site_label_1
_geom_bond_atom_site_label_2
_geom_bond_distance
O1 C2 1.208(3)
O2 C10 1.216(3)
O3 C14 1.420(3)
O3 C15 1.428(3)
C1 C2 1.505(4)
C1 H1A 0.9600
C1 H1B 0.9600
C1 H1C 0.9600
C2 C3 1.503(4)
C3 C8 1.389(4)
C3 C4 1.391(4)
C4 C5 1.379(4)
C4 H4 0.9300
C5 C6 1.391(4)
C5 H5 0.9300
C6 C7 1.397(3)
C6 C9 1.469(4)
C7 C8 1.381(4)
C7 H7 0.9300
C8 H8 0.9300
C9 C13 1.344(3)
C9 C10 1.514(4)
C10 C11 1.511(4)
C11 C12 1.354(3)
C11 C16 1.473(4)
C12 C22 1.477(4)
C12 C13 1.511(4)
C13 C14 1.497(4)
C14 H14A 0.9700
C14 H14B 0.9700
C15 H15A 0.9600
C15 H15B 0.9600
C15 H15C 0.9600
C16 C21 1.388(3)
C16 C17 1.397(3)
C17 C18 1.379(4)
C17 H17 0.9300
C18 C19 1.380(4)
C18 H18 0.9300
C19 C20 1.379(4)
C19 H19 0.9300
C20 C21 1.388(4)
C20 H20 0.9300
C21 H21 0.9300
C22 C23 1.386(4)
C22 C27 1.393(4)
C23 C24 1.384(4)
C23 H23 0.9300
C24 C25 1.383(4)
C24 H24 0.9300
C25 C26 1.376(4)
C25 H25 0.9300
C26 C27 1.379(4)
C26 H26 0.9300
C27 H27 0.9300

loop_
_geom_torsion_atom_site_label_1
_geom_torsion_atom_site_label_2
_geom_torsion_atom_site_label_3
_geom_torsion_atom_site_label_4
_geom_torsion
O1 C2 C3 C8 -173.3(3)
C1 C2 C3 C8 6.0(4)
O1 C2 C3 C4 5.0(4)
C1 C2 C3 C4 -175.7(3)
C8 C3 C4 C5 -0.2(4)
C2 C3 C4 C5 -178.5(2)
C3 C4 C5 C6 0.9(4)
C4 C5 C6 C7 -1.0(4)
C4 C5 C6 C9 -179.5(2)
C5 C6 C7 C8 0.2(4)
C9 C6 C7 C8 178.8(2)
C6 C7 C8 C3 0.5(4)
C4 C3 C8 C7 -0.5(4)
C2 C3 C8 C7 177.8(2)
C5 C6 C9 C13 -145.0(3)
C7 C6 C9 C13 36.5(4)
C5 C6 C9 C10 38.1(4)
C7 C6 C9 C10 -140.4(3)
C13 C9 C10 O2 -177.1(3)
C6 C9 C10 O2 0.4(4)
C13 C9 C10 C11 1.0(3)
C6 C9 C10 C11 178.5(2)
O2 C10 C11 C12 177.0(3)
C9 C10 C11 C12 -1.1(3)
O2 C10 C11 C16 1.1(4)
C9 C10 C11 C16 -176.9(2)
C16 C11 C12 C22 -7.8(5)
C10 C11 C12 C22 176.6(3)
C16 C11 C12 C13 176.3(2)
C10 C11 C12 C13 0.7(3)
C6 C9 C13 C14 5.3(5)
C10 C9 C13 C14 -177.4(2)
C6 C9 C13 C12 -177.9(2)
C10 C9 C13 C12 -0.6(3)
C11 C12 C13 C9 -0.1(3)
C22 C12 C13 C9 -176.3(2)
C11 C12 C13 C14 176.9(2)
C22 C12 C13 C14 0.7(4)
C15 O3 C14 C13 -158.9(2)
C9 C13 C14 O3 -92.0(3)
C12 C13 C14 O3 91.6(3)
C12 C11 C16 C21 -26.7(4)
C10 C11 C16 C21 148.3(3)
C12 C11 C16 C17 152.8(3)
C10 C11 C16 C17 -32.2(4)
C21 C16 C17 C18 1.3(4)
C11 C16 C17 C18 -178.2(2)
C16 C17 C18 C19 0.3(4)
C17 C18 C19 C20 -1.2(4)
C18 C19 C20 C21 0.4(4)
C19 C20 C21 C16 1.2(4)
C17 C16 C21 C20 -2.0(4)
C11 C16 C21 C20 177.5(2)
C11 C12 C22 C23 -54.7(4)
C13 C12 C22 C23 120.7(3)
C11 C12 C22 C27 126.4(3)
C13 C12 C22 C27 -58.2(4)
C27 C22 C23 C24 0.5(4)
C12 C22 C23 C24 -178.4(2)
C22 C23 C24 C25 -0.2(4)
C23 C24 C25 C26 -0.3(4)
C24 C25 C26 C27 0.5(4)
C25 C26 C27 C22 -0.2(4)
C23 C22 C27 C26 -0.3(4)
C12 C22 C27 C26 178.6(2)

loop_
_cod_related_entry_id
_cod_related_entry_database
_cod_related_entry_code
1 ChemSpider 30660428
